data_7215944
loop_
_publ_author_name
'Mukherjee, Gargi'
'Biradha, Kumar'

_publ_section_title
;
 1D, 2D and 3D coordination polymers of 1,3-phenylene diisonicotinate with
 Cu(i)/Cu(ii): Cu2I2 building block, anion influence and guest inclusions
;
_journal_issue 22
_journal_name_full CrystEngComm
_journal_page_first 4701
_journal_paper_doi 10.1039/c4ce00123k
_journal_volume 16
_journal_year 2014
_chemical_formula_sum 'C48 H34 Br2 Cu2 I2 N4 O8'
_chemical_formula_weight 1335.49
_chemical_name_systematic
; 
 ? 
;
_space_group_IT_number 14
_symmetry_cell_setting monoclinic
_symmetry_space_group_name_Hall '-P 2yn'
_symmetry_space_group_name_H-M 'P 1 21/n 1'
_atom_sites_solution_hydrogens geom
_atom_sites_solution_primary direct
_atom_sites_solution_secondary difmap
_audit_creation_method SHELXL-97
_cell_angle_alpha 90.00
_cell_angle_beta 94.921(7)
_cell_angle_gamma 90.00
_cell_formula_units_Z 2
_cell_length_a 9.6255(19)
_cell_length_b 8.4480(17)
_cell_length_c 29.784(6)
_cell_measurement_reflns_used 4859
_cell_measurement_temperature 293(2)
_cell_measurement_theta_max 26.27
_cell_measurement_theta_min 1.37
_cell_volume 2413.0(8)
_computing_structure_refinement 'SHELXL-97 (Sheldrick, 1997)'
_computing_structure_solution 'SHELXS-97 (Sheldrick, 1990)'
_diffrn_ambient_temperature 293(2)
_diffrn_measured_fraction_theta_full 0.997
_diffrn_measured_fraction_theta_max 0.997
_diffrn_radiation_monochromator graphite
_diffrn_radiation_source 'fine-focus sealed tube'
_diffrn_radiation_type MoK\a
_diffrn_radiation_wavelength 0.71073
_diffrn_reflns_av_R_equivalents 0.0609
_diffrn_reflns_av_sigmaI/netI 0.0427
_diffrn_reflns_limit_h_max 11
_diffrn_reflns_limit_h_min -10
_diffrn_reflns_limit_k_max 10
_diffrn_reflns_limit_k_min -10
_diffrn_reflns_limit_l_max 37
_diffrn_reflns_limit_l_min -35
_diffrn_reflns_number 29986
_diffrn_reflns_theta_full 26.27
_diffrn_reflns_theta_max 26.27
_diffrn_reflns_theta_min 1.37
_exptl_absorpt_coefficient_mu 3.873
_exptl_absorpt_correction_T_max 0.679
_exptl_absorpt_correction_T_min 0.438
_exptl_absorpt_correction_type empirical
_exptl_absorpt_process_details sadabs
_exptl_crystal_colour orange
_exptl_crystal_density_diffrn 1.838
_exptl_crystal_density_meas ?
_exptl_crystal_density_method 'not measured'
_exptl_crystal_description plate
_exptl_crystal_F_000 1296
_exptl_crystal_size_max 0.24
_exptl_crystal_size_mid 0.18
_exptl_crystal_size_min 0.10
_refine_diff_density_max 1.079
_refine_diff_density_min -2.183
_refine_diff_density_rms 0.162
_refine_ls_extinction_method none
_refine_ls_goodness_of_fit_ref 1.397
_refine_ls_hydrogen_treatment constr
_refine_ls_matrix_type full
_refine_ls_number_parameters 255
_refine_ls_number_reflns 4859
_refine_ls_number_restraints 0
_refine_ls_restrained_S_all 1.397
_refine_ls_R_factor_all 0.1002
_refine_ls_R_factor_gt 0.0672
_refine_ls_shift/su_max 0.001
_refine_ls_shift/su_mean 0.000
_refine_ls_structure_factor_coef Fsqd
_refine_ls_weighting_details 'calc w=1/[\s^2^(Fo^2^)+(0.1000P)^2^+0.0000P] where P=(Fo^2^+2Fc^2^)/3'
_refine_ls_weighting_scheme calc
_refine_ls_wR_factor_gt 0.2009
_refine_ls_wR_factor_ref 0.2177
_reflns_number_gt 3353
_reflns_number_total 4859
_reflns_threshold_expression >2sigma(I)
_cod_data_source_file c4ce00123k2.cif
_cod_data_source_block 4
_cod_depositor_comments
;
The following automatic conversions were performed:

'_symmetry_cell_setting' value 'Monoclinic' changed to 'monoclinic'
according to
/usr/data/users/saulius/crontab/automatic-downloads/rss-feeds/RSC/lib/dictionaries/cif_core.dic
dictionary named 'cif_core.dic' version 2.4.2 from 2011-04-26.

Automatic conversion script
Id: cif_fix_values 2281 2013-09-26 08:29:07Z andrius 

The following automatic conversions were performed:

'_exptl_crystal_density_meas' value 'not measured' was changed to '?'
- the value is perceived as not measured.

Automatic conversion script
Id: cif_fix_values 3008 2015-01-20 13:52:24Z robertas 
;
_cod_original_sg_symbol_H-M P2(1)/n
_cod_database_code 7215944

loop_
_symmetry_equiv_pos_as_xyz
'x, y, z'
'-x+1/2, y+1/2, -z+1/2'
'-x, -y, -z'
'x-1/2, -y-1/2, z-1/2'

loop_
_atom_site_label
_atom_site_type_symbol
_atom_site_fract_x
_atom_site_fract_y
_atom_site_fract_z
_atom_site_U_iso_or_equiv
_atom_site_adp_type
_atom_site_occupancy
_atom_site_symmetry_multiplicity
_atom_site_calc_flag
_atom_site_refinement_flags
I1 I -0.61194(6) 1.27261(7) 0.013975(19) 0.0582(3) Uani 1 1 d .
Cu1 Cu -0.37446(11) 1.43758(12) 0.02070(3) 0.0566(3) Uani 1 1 d .
O1 O 0.1514(6) 1.1427(8) -0.1020(2) 0.0664(16) Uani 1 1 d .
O2 O 0.2960(7) 1.0147(11) -0.2472(2) 0.089(2) Uani 1 1 d .
O11 O 0.0624(10) 0.9127(9) -0.0828(4) 0.121(4) Uani 1 1 d .
N11 N -0.2320(8) 1.3153(9) -0.0124(2) 0.0582(18) Uani 1 1 d .
C11 C -0.1251(10) 1.3873(12) -0.0283(4) 0.075(3) Uani 1 1 d .
H11 H -0.1172 1.4964 -0.0247 0.090 Uiso 1 1 calc R
C12 C -0.0232(10) 1.3080(12) -0.0501(4) 0.073(3) Uani 1 1 d .
H12 H 0.0515 1.3631 -0.0604 0.087 Uiso 1 1 calc R
C13 C -0.0349(9) 1.1453(11) -0.0564(3) 0.058(2) Uani 1 1 d .
C14 C -0.1455(11) 1.0713(11) -0.0391(4) 0.075(3) Uani 1 1 d .
H14 H -0.1546 0.9620 -0.0414 0.090 Uiso 1 1 calc R
C15 C -0.2435(10) 1.1577(12) -0.0181(3) 0.069(2) Uani 1 1 d .
H15 H -0.3194 1.1054 -0.0077 0.083 Uiso 1 1 calc R
C16 C 0.0642(10) 1.0487(12) -0.0803(3) 0.068(2) Uani 1 1 d .
C1 C 0.2458(10) 1.0648(12) -0.1272(3) 0.067(2) Uani 1 1 d .
C2 C 0.2180(10) 1.0674(13) -0.1741(3) 0.068(3) Uani 1 1 d .
H2 H 0.1364 1.1130 -0.1872 0.081 Uiso 1 1 calc R
C3 C 0.3113(10) 1.0029(14) -0.2001(3) 0.070(3) Uani 1 1 d .
C4 C 0.4360(11) 0.9348(15) -0.1803(3) 0.082(3) Uani 1 1 d .
H4 H 0.5008 0.8916 -0.1982 0.098 Uiso 1 1 calc R
C5 C 0.4603(12) 0.9335(16) -0.1341(3) 0.090(4) Uani 1 1 d .
H5 H 0.5421 0.8897 -0.1205 0.108 Uiso 1 1 calc R
C6 C 0.3629(10) 0.9972(15) -0.1081(3) 0.075(3) Uani 1 1 d .
H6 H 0.3782 0.9935 -0.0768 0.090 Uiso 1 1 calc R
O21 O 0.1006(13) 0.8791(14) -0.2513(3) 0.142(4) Uani 1 1 d .
N21 N 0.1631(7) 1.0244(8) -0.4115(2) 0.0531(16) Uani 1 1 d .
C21 C 0.2609(10) 1.0920(11) -0.3848(3) 0.061(2) Uani 1 1 d .
H21 H 0.3255 1.1557 -0.3977 0.074 Uiso 1 1 calc R
C22 C 0.2732(10) 1.0729(12) -0.3374(3) 0.069(3) Uani 1 1 d .
H22 H 0.3438 1.1237 -0.3196 0.082 Uiso 1 1 calc R
C23 C 0.1810(10) 0.9802(11) -0.3186(3) 0.062(2) Uani 1 1 d .
C24 C 0.0835(13) 0.9057(14) -0.3453(3) 0.089(3) Uani 1 1 d .
H24 H 0.0205 0.8386 -0.3329 0.106 Uiso 1 1 calc R
C25 C 0.0761(11) 0.9283(12) -0.3914(3) 0.074(3) Uani 1 1 d .
H25 H 0.0078 0.8745 -0.4094 0.088 Uiso 1 1 calc R
C26 C 0.1849(13) 0.9509(13) -0.2697(3) 0.077(3) Uani 1 1 d .
Br2 Br 0.1589(15) 0.7583(15) 0.2075(5) 0.286(6) Uiso 0.35 1 d P
Br1 Br 0.2262(5) 0.8002(6) 0.16407(19) 0.2123(18) Uiso 0.65 1 d P
C101 C 0.1938(16) 0.5775(13) 0.1661(7) 0.186(9) Uiso 1 1 d G
C102 C 0.1448(16) 0.5281(18) 0.2064(5) 0.204(10) Uiso 1 1 d G
H102 H 0.1267 0.6022 0.2283 0.244 Uiso 1 1 calc R
C103 C 0.1227(16) 0.368(2) 0.2140(5) 0.203(9) Uiso 1 1 d G
H103 H 0.0899 0.3351 0.2409 0.243 Uiso 1 1 calc R
C104 C 0.1496(16) 0.2574(13) 0.1813(6) 0.166(8) Uiso 1 1 d G
H104 H 0.1349 0.1504 0.1864 0.199 Uiso 1 1 calc R
C105 C 0.1987(15) 0.3068(18) 0.1410(5) 0.184(8) Uiso 1 1 d G
H105 H 0.2167 0.2328 0.1192 0.221 Uiso 1 1 calc R
C106 C 0.2207(15) 0.467(2) 0.1334(5) 0.201(10) Uiso 1 1 d G
H106 H 0.2535 0.4999 0.1065 0.241 Uiso 1 1 calc R

loop_
_atom_site_aniso_label
_atom_site_aniso_U_11
_atom_site_aniso_U_22
_atom_site_aniso_U_33
_atom_site_aniso_U_23
_atom_site_aniso_U_13
_atom_site_aniso_U_12
I1 0.0632(4) 0.0515(4) 0.0609(4) 0.0055(3) 0.0123(3) -0.0061(3)
Cu1 0.0653(7) 0.0595(7) 0.0463(6) -0.0064(5) 0.0121(5) 0.0026(5)
O1 0.064(4) 0.077(4) 0.062(4) -0.011(3) 0.027(3) -0.002(3)
O2 0.070(4) 0.152(7) 0.044(4) 0.008(4) 0.006(3) 0.006(5)
O11 0.132(7) 0.063(5) 0.184(9) -0.009(5) 0.106(7) 0.012(5)
N11 0.061(4) 0.052(4) 0.064(5) -0.011(3) 0.019(4) -0.002(3)
C11 0.068(6) 0.060(6) 0.100(8) -0.024(5) 0.027(5) -0.014(5)
C12 0.062(6) 0.066(6) 0.093(8) -0.018(5) 0.025(5) -0.011(5)
C13 0.057(5) 0.064(6) 0.054(5) -0.007(4) 0.019(4) 0.001(4)
C14 0.084(7) 0.049(5) 0.098(8) -0.008(5) 0.041(6) 0.001(5)
C15 0.075(6) 0.062(6) 0.074(6) 0.004(5) 0.037(5) 0.002(5)
C16 0.070(6) 0.058(6) 0.080(7) -0.001(5) 0.031(5) 0.004(5)
C1 0.057(6) 0.087(7) 0.058(5) -0.003(5) 0.016(4) -0.004(5)
C2 0.064(6) 0.096(7) 0.043(5) 0.004(5) 0.007(4) 0.000(5)
C3 0.064(6) 0.106(8) 0.040(5) 0.007(5) 0.009(4) 0.001(5)
C4 0.071(6) 0.131(10) 0.046(5) -0.008(6) 0.022(5) 0.008(6)
C5 0.080(7) 0.133(11) 0.058(6) 0.016(6) 0.013(5) 0.027(7)
C6 0.060(6) 0.127(9) 0.039(5) 0.000(5) 0.010(4) -0.003(6)
O21 0.195(10) 0.176(10) 0.053(5) 0.006(6) 0.011(5) -0.098(9)
N21 0.065(4) 0.051(4) 0.043(4) 0.000(3) 0.009(3) -0.005(3)
C21 0.070(6) 0.067(6) 0.048(5) 0.006(4) 0.008(4) -0.001(5)
C22 0.074(6) 0.075(6) 0.056(5) -0.007(5) -0.001(5) -0.003(5)
C23 0.080(6) 0.056(5) 0.051(5) 0.008(4) 0.021(5) 0.003(5)
C24 0.110(9) 0.097(8) 0.058(6) 0.013(6) 0.006(6) -0.044(7)
C25 0.095(7) 0.080(7) 0.046(5) 0.006(5) 0.008(5) -0.028(6)
C26 0.105(9) 0.081(7) 0.046(5) 0.004(5) 0.016(6) -0.017(6)

loop_
_atom_type_symbol
_atom_type_description
_atom_type_scat_dispersion_real
_atom_type_scat_dispersion_imag
_atom_type_scat_source
C C 0.0033 0.0016 'International Tables Vol C Tables 4.2.6.8 and 6.1.1.4'
H H 0.0000 0.0000 'International Tables Vol C Tables 4.2.6.8 and 6.1.1.4'
N N 0.0061 0.0033 'International Tables Vol C Tables 4.2.6.8 and 6.1.1.4'
O O 0.0106 0.0060 'International Tables Vol C Tables 4.2.6.8 and 6.1.1.4'
Br Br -0.2901 2.4595 'International Tables Vol C Tables 4.2.6.8 and 6.1.1.4'
I I -0.4742 1.8119 'International Tables Vol C Tables 4.2.6.8 and 6.1.1.4'
Cu Cu 0.3201 1.2651 'International Tables Vol C Tables 4.2.6.8 and 6.1.1.4'

loop_
_geom_angle_atom_site_label_1
_geom_angle_atom_site_label_2
_geom_angle_atom_site_label_3
_geom_angle
_geom_angle_site_symmetry_1
_geom_angle_site_symmetry_3
Cu1 I1 Cu1 63.98(4) 3_485 .
N11 Cu1 N21 119.2(3) . 4_586
N11 Cu1 I1 107.0(2) . 3_485
N21 Cu1 I1 103.75(19) 4_586 3_485
N11 Cu1 I1 107.8(2) . .
N21 Cu1 I1 103.5(2) 4_586 .
I1 Cu1 I1 116.02(4) 3_485 .
N11 Cu1 Cu1 124.4(2) . 3_485
N21 Cu1 Cu1 116.4(2) 4_586 3_485
I1 Cu1 Cu1 58.25(4) 3_485 3_485
I1 Cu1 Cu1 57.77(4) . 3_485
C16 O1 C1 116.0(8) . .
C26 O2 C3 119.1(8) . .
C11 N11 C15 118.0(7) . .
C11 N11 Cu1 121.2(6) . .
C15 N11 Cu1 120.8(6) . .
N11 C11 C12 123.2(9) . .
C13 C12 C11 119.1(9) . .
C14 C13 C12 117.1(8) . .
C14 C13 C16 118.7(8) . .
C12 C13 C16 124.2(8) . .
C15 C14 C13 120.7(9) . .
N11 C15 C14 121.8(8) . .
O11 C16 O1 123.9(9) . .
O11 C16 C13 125.1(9) . .
O1 C16 C13 110.8(8) . .
C6 C1 C2 120.7(9) . .
C6 C1 O1 122.3(9) . .
C2 C1 O1 116.9(9) . .
C3 C2 C1 119.0(9) . .
C2 C3 C4 120.6(8) . .
C2 C3 O2 121.8(9) . .
C4 C3 O2 117.3(8) . .
C3 C4 C5 119.1(9) . .
C4 C5 C6 119.6(10) . .
C1 C6 C5 120.9(9) . .
C21 N21 C25 116.0(7) . .
C21 N21 Cu1 125.9(6) . 4_685
C25 N21 Cu1 118.0(6) . 4_685
N21 C21 C22 123.3(9) . .
C23 C22 C21 118.7(9) . .
C24 C23 C22 118.9(9) . .
C24 C23 C26 117.8(9) . .
C22 C23 C26 123.2(9) . .
C23 C24 C25 120.1(10) . .
N21 C25 C24 123.0(9) . .
O21 C26 O2 122.0(10) . .
O21 C26 C23 125.6(11) . .
O2 C26 C23 112.4(9) . .
Br1 Br2 C101 63.5(8) . .
Br1 Br2 C102 104.4(10) . .
C101 Br2 C102 41.1(3) . .
Br2 Br1 C101 70.4(8) . .
C102 C101 C106 120.0 . .
C102 C101 Br1 113.1(12) . .
C106 C101 Br1 126.8(12) . .
C102 C101 Br2 67.2(11) . .
C106 C101 Br2 172.8(11) . .
Br1 C101 Br2 46.1(5) . .
C101 C102 C103 120.0 . .
C101 C102 Br2 71.8(12) . .
C103 C102 Br2 168.2(11) . .
C102 C103 C104 120.0 . .
C105 C104 C103 120.0 . .
C104 C105 C106 120.0 . .
C105 C106 C101 120.0 . .

loop_
_geom_bond_atom_site_label_1
_geom_bond_atom_site_label_2
_geom_bond_distance
_geom_bond_site_symmetry_2
I1 Cu1 2.6562(13) 3_485
I1 Cu1 2.6701(13) .
Cu1 N11 2.037(7) .
Cu1 N21 2.047(7) 4_586
Cu1 I1 2.6562(13) 3_485
Cu1 Cu1 2.822(2) 3_485
O1 C16 1.361(11) .
O1 C1 1.392(11) .
O2 C26 1.326(13) .
O2 C3 1.402(10) .
O11 C16 1.151(11) .
N11 C11 1.318(11) .
N11 C15 1.345(12) .
C11 C12 1.394(13) .
C12 C13 1.390(13) .
C13 C14 1.373(12) .
C13 C16 1.482(12) .
C14 C15 1.383(13) .
C1 C6 1.345(13) .
C1 C2 1.402(12) .
C2 C3 1.348(13) .
C3 C4 1.414(14) .
C4 C5 1.375(13) .
C5 C6 1.377(14) .
O21 C26 1.185(12) .
N21 C21 1.309(11) .
N21 C25 1.342(11) .
N21 Cu1 2.047(7) 4_685
C21 C22 1.417(12) .
C22 C23 1.341(13) .
C23 C24 1.334(14) .
C23 C26 1.477(13) .
C24 C25 1.382(13) .
Br2 Br1 1.537(15) .
Br2 C101 2.01(2) .
Br2 C102 1.949(18) .
Br1 C101 1.909(11) .
C101 C102 1.3900 .
C101 C106 1.3900 .
C102 C103 1.3900 .
C103 C104 1.3900 .
C104 C105 1.3900 .
C105 C106 1.3900 .
